data_7204712
loop_
_publ_author_name
'Tahir Khan'
'Joseph J. W. McDouall'
'Eric J. L. McInnes'
'Peter J. Skabara'
'Pierre Fr\`ere'
'Simon J. Coles'
'Michael B. Hursthouse'

_publ_section_title
;
 A combined substituent and supramolecular approach for improving the
 electron donor properties of 1,3-dithiole-2-thione derivatives
;
_journal_issue 10
_journal_name_full 'J. Mater. Chem.'
_journal_page_first 2490
_journal_page_last 2498
_journal_paper_doi 10.1039/b307025e
_journal_volume 13
_journal_year 2003
_chemical_formula_sum 'C21 H18 O6 S3'
_chemical_formula_weight 462.53
_chemical_name_systematic
;
?
;
_space_group_IT_number 60
_symmetry_cell_setting orthorhombic
_symmetry_space_group_name_Hall '-P 2n 2ab'
_symmetry_space_group_name_H-M 'P b c n'
_atom_sites_solution_hydrogens geom
_atom_sites_solution_primary direct
_atom_sites_solution_secondary difmap
_audit_creation_method SHELXL-97
_cell_angle_alpha 90.00
_cell_angle_beta 90.00
_cell_angle_gamma 90.00
_cell_formula_units_Z 4
_cell_length_a 8.457(2)
_cell_length_b 18.553(4)
_cell_length_c 13.006(3)
_cell_measurement_reflns_used 27698
_cell_measurement_temperature 150(2)
_cell_measurement_theta_max 27.47
_cell_measurement_theta_min 2.2
_cell_volume 2040.7(8)
_computing_cell_refinement 'DENZO, COLLECT'
_computing_data_reduction 'DENZO, COLLECT'
_computing_molecular_graphics 'CAMERON (Watkin, Pearce 1995)'
_computing_structure_refinement 'SHELXL-97 (Sheldrick, 1997)'
_computing_structure_solution 'SHELXS-97 (Sheldrick, 1990)'
_diffrn_ambient_temperature 150(2)
_diffrn_detector_area_resol_mean 9.091
_diffrn_measured_fraction_theta_full 0.994
_diffrn_measured_fraction_theta_max 0.994
_diffrn_measurement_device_type 'Nonius KappaCCD Area Detector'
_diffrn_measurement_method 'Phi and Omega scans to fill Ewald Sphere'
_diffrn_radiation_monochromator graphite
_diffrn_radiation_source 'Nonius FR591 rotating anode'
_diffrn_radiation_type MoK\a
_diffrn_radiation_wavelength 0.71073
_diffrn_reflns_av_R_equivalents 0.0598
_diffrn_reflns_av_sigmaI/netI 0.0244
_diffrn_reflns_limit_h_max 10
_diffrn_reflns_limit_h_min -10
_diffrn_reflns_limit_k_max 24
_diffrn_reflns_limit_k_min -23
_diffrn_reflns_limit_l_max 16
_diffrn_reflns_limit_l_min -16
_diffrn_reflns_number 27698
_diffrn_reflns_theta_full 27.47
_diffrn_reflns_theta_max 27.47
_diffrn_reflns_theta_min 2.20
_exptl_absorpt_coefficient_mu 0.401
_exptl_absorpt_correction_T_max 0.968
_exptl_absorpt_correction_T_min 0.761
_exptl_absorpt_correction_type multi-scan
_exptl_crystal_colour yellow
_exptl_crystal_density_diffrn 1.505
_exptl_crystal_density_method 'not measured'
_exptl_crystal_description prism
_exptl_crystal_F_000 960
_exptl_crystal_size_max 0.275
_exptl_crystal_size_mid 0.15
_exptl_crystal_size_min 0.15
_refine_diff_density_max 0.599
_refine_diff_density_min -0.879
_refine_diff_density_rms 0.083
_refine_ls_extinction_method none
_refine_ls_goodness_of_fit_ref 1.423
_refine_ls_hydrogen_treatment riding
_refine_ls_matrix_type full
_refine_ls_number_parameters 139
_refine_ls_number_reflns 2321
_refine_ls_number_restraints 0
_refine_ls_restrained_S_all 1.423
_refine_ls_R_factor_all 0.0622
_refine_ls_R_factor_gt 0.0530
_refine_ls_shift/su_max 0.043
_refine_ls_shift/su_mean 0.004
_refine_ls_structure_factor_coef Fsqd
_refine_ls_weighting_details 'calc w=1/[\s^2^(Fo^2^)+(0.1000P)^2^+0.0000P] where P=(Fo^2^+2Fc^2^)/3'
_refine_ls_weighting_scheme calc
_refine_ls_wR_factor_gt 0.1679
_refine_ls_wR_factor_ref 0.1758
_reflns_number_gt 1962
_reflns_number_total 2321
_reflns_threshold_expression >2sigma(I)
_cod_data_source_file b307025e.txt
_cod_data_source_block compound_11h
_cod_depositor_comments
;
The following automatic conversions were performed:
'_symmetry_cell_setting' value 'Orthorhombic' changed to 'orthorhombic'
according to '/home/saulius/struct/CIF-dictionaries/cif_core.dic'
dictionary named 'cif_core.dic' version 2.4.1 from 2010-06-29.

Automatic conversion script
Id: cif_fix_enum 1527 2010-12-29 10:47:43Z saulius 

The following automatic conversions were performed:

'_exptl_absorpt_correction_type' tag value 'multi-scans' was replaced
with 'multi-scan' value.

Automatic conversion script
Id: cif_fix_values 1646 2011-03-28 12:23:43Z adriana 
;
_cod_original_sg_symbol_H-M Pbcn
_cod_database_code 7204712

loop_
_symmetry_equiv_pos_as_xyz
'x, y, z'
'-x+1/2, -y+1/2, z+1/2'
'-x, y, -z+1/2'
'x+1/2, -y+1/2, -z'
'-x, -y, -z'
'x-1/2, y-1/2, -z-1/2'
'x, -y, z-1/2'
'-x-1/2, y-1/2, z'

loop_
_atom_site_label
_atom_site_type_symbol
_atom_site_fract_x
_atom_site_fract_y
_atom_site_fract_z
_atom_site_U_iso_or_equiv
_atom_site_adp_type
_atom_site_occupancy
_atom_site_symmetry_multiplicity
_atom_site_calc_flag
_atom_site_refinement_flags
_atom_site_disorder_assembly
_atom_site_disorder_group
S1 S 0.0000 0.31110(5) 0.7500 0.0625(4) Uani 1 2 d S . .
S2 S 0.10941(7) 0.17587(3) 0.66479(4) 0.0355(2) Uani 1 1 d . . .
O1 O 0.26726(18) 0.04248(10) 0.62710(12) 0.0398(4) Uani 1 1 d . . .
O2 O -0.20588(18) 0.01004(8) 0.62874(10) 0.0321(4) Uani 1 1 d . . .
O3 O -0.1436(2) -0.23969(9) 0.57888(14) 0.0512(5) Uani 1 1 d . . .
C1 C 0.0000 0.22778(17) 0.7500 0.0374(7) Uani 1 2 d S . .
C2 C 0.0496(2) 0.09137(10) 0.70908(14) 0.0269(4) Uani 1 1 d . . .
C3 C 0.1300(2) 0.03057(12) 0.65343(13) 0.0296(5) Uani 1 1 d . . .
C4 C 0.0523(2) -0.03813(11) 0.63180(13) 0.0283(4) Uani 1 1 d . . .
C5 C -0.1117(2) -0.04883(11) 0.62104(13) 0.0275(5) Uani 1 1 d . . .
C6 C -0.3721(3) -0.00089(13) 0.62671(18) 0.0398(5) Uani 1 1 d . . .
H6A H -0.4026 -0.0192 0.5606 0.060 Uiso 1 1 calc R . .
H6B H -0.4249 0.0441 0.6391 0.060 Uiso 1 1 calc R . .
H6C H -0.4011 -0.0349 0.6790 0.060 Uiso 1 1 calc R . .
C7 C -0.1718(3) -0.11684(12) 0.60240(14) 0.0331(5) Uani 1 1 d . . .
H7 H -0.2802 -0.1234 0.5948 0.040 Uiso 1 1 calc R . .
C8 C -0.0697(3) -0.17576(11) 0.59497(17) 0.0374(5) Uani 1 1 d . . .
C9 C -0.0457(5) -0.30211(15) 0.5672(3) 0.0761(11) Uani 1 1 d . . .
H9A H 0.0233 -0.2956 0.5093 0.114 Uiso 1 1 calc R . .
H9B H -0.1110 -0.3437 0.5562 0.114 Uiso 1 1 calc R . .
H9C H 0.0164 -0.3088 0.6283 0.114 Uiso 1 1 calc R . .
C10 C 0.0932(3) -0.16668(13) 0.60326(19) 0.0429(6) Uani 1 1 d . . .
H10 H 0.1613 -0.2058 0.5973 0.051 Uiso 1 1 calc R . .
C11 C 0.1511(3) -0.09844(12) 0.62047(15) 0.0363(5) Uani 1 1 d . . .
H11 H 0.2600 -0.0920 0.6248 0.044 Uiso 1 1 calc R . .

loop_
_atom_site_aniso_label
_atom_site_aniso_U_11
_atom_site_aniso_U_22
_atom_site_aniso_U_33
_atom_site_aniso_U_23
_atom_site_aniso_U_13
_atom_site_aniso_U_12
S1 0.0653(7) 0.0494(6) 0.0729(7) 0.000 -0.0038(5) 0.000
S2 0.0345(4) 0.0364(4) 0.0355(4) 0.0039(2) 0.0059(2) -0.0030(2)
O1 0.0237(8) 0.0548(10) 0.0409(8) -0.0031(7) 0.0098(6) -0.0002(7)
O2 0.0232(8) 0.0323(8) 0.0407(8) -0.0046(6) -0.0030(5) 0.0053(5)
O3 0.0694(13) 0.0309(9) 0.0535(10) -0.0042(7) -0.0116(9) 0.0038(7)
C1 0.0315(16) 0.0432(17) 0.0374(15) 0.000 -0.0035(12) 0.000
C2 0.0209(9) 0.0342(10) 0.0257(8) -0.0005(8) 0.0011(7) 0.0002(7)
C3 0.0248(10) 0.0410(11) 0.0230(8) 0.0026(8) 0.0003(7) 0.0029(8)
C4 0.0261(10) 0.0374(10) 0.0213(8) -0.0008(7) 0.0012(7) 0.0057(8)
C5 0.0261(10) 0.0349(10) 0.0215(8) -0.0005(7) 0.0012(7) 0.0067(8)
C6 0.0244(12) 0.0461(13) 0.0488(13) -0.0034(10) -0.0017(8) 0.0039(9)
C7 0.0328(11) 0.0374(11) 0.0290(9) -0.0022(8) -0.0042(8) 0.0024(9)
C8 0.0518(15) 0.0310(11) 0.0293(10) -0.0018(8) -0.0053(9) 0.0052(9)
C9 0.101(3) 0.0344(13) 0.093(2) -0.0072(15) -0.036(2) 0.0184(15)
C10 0.0488(15) 0.0397(12) 0.0401(12) -0.0042(9) -0.0054(10) 0.0187(10)
C11 0.0312(12) 0.0447(13) 0.0330(10) -0.0036(9) -0.0007(8) 0.0131(9)

loop_
_atom_type_symbol
_atom_type_description
_atom_type_scat_dispersion_real
_atom_type_scat_dispersion_imag
_atom_type_scat_source
C C 0.0033 0.0016 'International Tables Vol C Tables 4.2.6.8 and 6.1.1.4'
H H 0.0000 0.0000 'International Tables Vol C Tables 4.2.6.8 and 6.1.1.4'
O O 0.0106 0.0060 'International Tables Vol C Tables 4.2.6.8 and 6.1.1.4'
S S 0.1246 0.1234 'International Tables Vol C Tables 4.2.6.8 and 6.1.1.4'

loop_
_geom_angle_atom_site_label_1
_geom_angle_atom_site_label_2
_geom_angle_atom_site_label_3
_geom_angle
_geom_angle_site_symmetry_1
_geom_angle_site_symmetry_3
_geom_angle_publ_flag
C1 S2 C2 97.65(11) . . ?
C5 O2 C6 117.72(17) . . ?
C8 O3 C9 117.2(2) . . ?
S1 C1 S2 123.70(9) . 3_556 ?
S1 C1 S2 123.70(9) . . ?
S2 C1 S2 112.60(18) 3_556 . ?
C2 C2 C3 131.18(11) 3_556 . ?
C2 C2 S2 116.02(6) 3_556 . ?
C3 C2 S2 112.58(14) . . ?
O1 C3 C4 121.85(19) . . ?
O1 C3 C2 115.24(19) . . ?
C4 C3 C2 122.91(18) . . ?
C11 C4 C5 117.62(19) . . ?
C11 C4 C3 116.5(2) . . ?
C5 C4 C3 125.83(18) . . ?
O2 C5 C7 122.18(19) . . ?
O2 C5 C4 117.25(18) . . ?
C7 C5 C4 120.57(18) . . ?
C5 C7 C8 120.0(2) . . ?
O3 C8 C10 125.0(2) . . ?
O3 C8 C7 114.2(2) . . ?
C10 C8 C7 120.8(2) . . ?
C11 C10 C8 118.5(2) . . ?
C10 C11 C4 122.6(2) . . ?

loop_
_geom_bond_atom_site_label_1
_geom_bond_atom_site_label_2
_geom_bond_distance
_geom_bond_site_symmetry_2
_geom_bond_publ_flag
S1 C1 1.546(3) . ?
S2 C1 1.7354(19) . ?
S2 C2 1.7452(19) . ?
O1 C3 1.230(3) . ?
O2 C5 1.356(2) . ?
O2 C6 1.420(3) . ?
O3 C8 1.357(3) . ?
O3 C9 1.432(3) . ?
C1 S2 1.7354(19) 3_556 ?
C2 C2 1.355(4) 3_556 ?
C2 C3 1.503(3) . ?
C3 C4 1.462(3) . ?
C4 C11 1.405(3) . ?
C4 C5 1.407(3) . ?
C5 C7 1.382(3) . ?
C7 C8 1.396(3) . ?
C8 C10 1.392(4) . ?
C10 C11 1.376(3) . ?
